data_7032965
loop_
_publ_author_name
'Barik, Subrat Kumar'
'Roy, Dipak Kumar'
'Ghosh, Sundargopal'

_publ_section_title
;
 Chemistry of group 9 dimetallaborane analogues of octaborane(12).
;
_journal_issue 2
_journal_name_full 'Dalton transactions (Cambridge, England : 2003)'
_journal_page_first 669
_journal_page_last 676
_journal_paper_doi 10.1039/c4dt03027c
_journal_volume 44
_journal_year 2015
_chemical_formula_sum 'C20 H34 B Ir2 O4'
_chemical_formula_weight 733.68
_chemical_name_systematic
; 
 ? 
;
_space_group_IT_number 14
_symmetry_cell_setting monoclinic
_symmetry_space_group_name_Hall '-P 2ybc'
_symmetry_space_group_name_H-M 'P 1 21/c 1'
_atom_sites_solution_hydrogens geom
_atom_sites_solution_primary direct
_atom_sites_solution_secondary difmap
_audit_creation_method SHELXL-97
_cell_angle_alpha 90.00
_cell_angle_beta 109.3220(10)
_cell_angle_gamma 90.00
_cell_formula_units_Z 4
_cell_length_a 10.4560(3)
_cell_length_b 21.0575(6)
_cell_length_c 11.1328(2)
_cell_measurement_reflns_used 3486
_cell_measurement_temperature 293(2)
_cell_measurement_theta_max 28.4
_cell_measurement_theta_min 2.8
_cell_volume 2313.12(10)
_computing_cell_refinement 'APEX2/SAINT (Bruker, 2004)'
_computing_data_collection 'APEX2 (Bruker, 2004)'
_computing_data_reduction 'SAINT/XPREP (Bruker, 2004)'
_computing_molecular_graphics 'ORTEP3 (Farrugia, 1997) and Mercury (Bruno et al., 2002)'
_computing_publication_material 'SHELXL-97 (Sheldrick, 2008)'
_computing_structure_refinement 'SHELXL-97 (Sheldrick, 2008)'
_computing_structure_solution 'SIR92 (Altornare et al., 1993)'
_diffrn_ambient_temperature 293(2)
_diffrn_measured_fraction_theta_full 0.992
_diffrn_measured_fraction_theta_max 0.992
_diffrn_measurement_device_type 'Bruker xs kappa apex2 CCD Diffractometer'
_diffrn_measurement_method '\w and \f scan'
_diffrn_radiation_monochromator graphite
_diffrn_radiation_source 'fine-focus sealed tube'
_diffrn_radiation_type MoK\a
_diffrn_radiation_wavelength 0.71073
_diffrn_reflns_av_R_equivalents 0.0447
_diffrn_reflns_av_sigmaI/netI 0.0477
_diffrn_reflns_limit_h_max 13
_diffrn_reflns_limit_h_min -12
_diffrn_reflns_limit_k_max 27
_diffrn_reflns_limit_k_min -26
_diffrn_reflns_limit_l_max 12
_diffrn_reflns_limit_l_min -14
_diffrn_reflns_number 16490
_diffrn_reflns_theta_full 28.00
_diffrn_reflns_theta_max 28.00
_diffrn_reflns_theta_min 1.93
_diffrn_standards_decay_% 0
_exptl_absorpt_coefficient_mu 11.515
_exptl_absorpt_correction_T_max 0.472
_exptl_absorpt_correction_T_min 0.322
_exptl_absorpt_correction_type multi-scan
_exptl_absorpt_process_details 'SADABS (Bruker, 1999)'
_exptl_crystal_colour brown
_exptl_crystal_density_diffrn 2.107
_exptl_crystal_density_method 'not measured'
_exptl_crystal_description block
_exptl_crystal_F_000 1380
_exptl_crystal_size_max 0.15
_exptl_crystal_size_mid 0.10
_exptl_crystal_size_min 0.10
_refine_diff_density_max 3.663
_refine_diff_density_min -2.524
_refine_diff_density_rms 0.252
_refine_ls_extinction_method none
_refine_ls_goodness_of_fit_ref 1.010
_refine_ls_hydrogen_treatment constr
_refine_ls_matrix_type full
_refine_ls_number_parameters 291
_refine_ls_number_reflns 5541
_refine_ls_number_restraints 42
_refine_ls_restrained_S_all 1.014
_refine_ls_R_factor_all 0.0486
_refine_ls_R_factor_gt 0.0364
_refine_ls_shift/su_max 0.001
_refine_ls_shift/su_mean 0.000
_refine_ls_structure_factor_coef Fsqd
_refine_ls_weighting_details 'calc w=1/[\s^2^(Fo^2^)+(0.0636P)^2^+0.0000P] where P=(Fo^2^+2Fc^2^)/3'
_refine_ls_weighting_scheme calc
_refine_ls_wR_factor_gt 0.0945
_refine_ls_wR_factor_ref 0.1020
_reflns_number_gt 4503
_reflns_number_total 5541
_reflns_threshold_expression >2sigma(I)
_cod_data_source_file c4dt03027c2.cif
_cod_data_source_block 7
_cod_depositor_comments
;Adding full bibliography for 7032961--7032965.cif.

The following automatic conversions were performed:

'_symmetry_cell_setting' tag value 'monoclini' was replaced with
'monoclinic' value as specified in the replacement file
'/home/robertas/cod-tools/perl-scripts/inputs/replacement_values.lst'.

Automatic conversion script
Id: cif_fix_values 3143 2015-03-26 13:38:13Z robertas 
;
_cod_original_sg_symbol_H-M P21/c
_cod_database_code 7032965

loop_
_symmetry_equiv_pos_as_xyz
'x, y, z'
'-x, y+1/2, -z+1/2'
'-x, -y, -z'
'x, -y-1/2, z-1/2'

loop_
_atom_site_label
_atom_site_type_symbol
_atom_site_fract_x
_atom_site_fract_y
_atom_site_fract_z
_atom_site_U_iso_or_equiv
_atom_site_adp_type
_atom_site_occupancy
_atom_site_symmetry_multiplicity
_atom_site_calc_flag
_atom_site_refinement_flags
_atom_site_disorder_assembly
_atom_site_disorder_group
C1 C 0.3373(6) 0.1410(3) 0.7258(6) 0.0336(14) Uani 1 1 d . . .
C2 C 0.3257(6) 0.0747(3) 0.7527(6) 0.0361(14) Uani 1 1 d . . .
C3 C 0.2458(6) 0.0450(3) 0.6360(6) 0.0375(14) Uani 1 1 d . . .
C4 C 0.2073(6) 0.0924(4) 0.5383(6) 0.0401(15) Uani 1 1 d . . .
C5 C 0.2646(6) 0.1524(3) 0.5959(6) 0.0376(15) Uani 1 1 d . . .
C6 C 0.2565(8) 0.2125(4) 0.5243(7) 0.057(2) Uani 1 1 d . . .
H6A H 0.2627 0.2479 0.5803 0.086 Uiso 1 1 calc R . .
H6B H 0.1718 0.2143 0.4557 0.086 Uiso 1 1 calc R . .
H6C H 0.3299 0.2143 0.4905 0.086 Uiso 1 1 calc R . .
C7 C 0.4189(7) 0.1876(4) 0.8202(7) 0.061(2) Uani 1 1 d . . .
H7A H 0.5128 0.1832 0.8284 0.092 Uiso 1 1 calc R . .
H7B H 0.4076 0.1800 0.9011 0.092 Uiso 1 1 calc R . .
H7C H 0.3891 0.2299 0.7920 0.092 Uiso 1 1 calc R . .
C8 C 0.3931(7) 0.0424(4) 0.8761(6) 0.057(2) Uani 1 1 d . . .
H8A H 0.3354 0.0093 0.8881 0.085 Uiso 1 1 calc R . .
H8B H 0.4101 0.0727 0.9442 0.085 Uiso 1 1 calc R . .
H8C H 0.4774 0.0245 0.8759 0.085 Uiso 1 1 calc R . .
C9 C 0.2148(8) -0.0251(4) 0.6204(8) 0.059(2) Uani 1 1 d . . .
H9A H 0.2924 -0.0475 0.6142 0.089 Uiso 1 1 calc R . .
H9B H 0.1390 -0.0321 0.5444 0.089 Uiso 1 1 calc R . .
H9C H 0.1933 -0.0405 0.6927 0.089 Uiso 1 1 calc R . .
C10 C 0.1321(8) 0.0808(4) 0.4005(6) 0.058(2) Uani 1 1 d . . .
H10A H 0.1955 0.0769 0.3552 0.087 Uiso 1 1 calc R . .
H10B H 0.0720 0.1157 0.3665 0.087 Uiso 1 1 calc R . .
H10C H 0.0806 0.0423 0.3913 0.087 Uiso 1 1 calc R . .
C11 C -0.2075(7) 0.0994(4) 0.8523(8) 0.055(2) Uani 1 1 d . . .
C12 C -0.2851(7) 0.1172(3) 0.7276(6) 0.0415(16) Uani 1 1 d . . .
C13 C -0.2712(6) 0.1843(3) 0.7141(6) 0.0363(14) Uani 1 1 d . . .
C14 C -0.1843(7) 0.2091(4) 0.8302(7) 0.0474(17) Uani 1 1 d . . .
C15 C -0.1374(7) 0.1566(4) 0.9180(6) 0.051(2) Uani 1 1 d . . .
C16 C -0.0461(10) 0.1591(5) 1.0540(7) 0.081(3) Uani 1 1 d . . .
H16A H 0.0110 0.1959 1.0666 0.122 Uiso 1 1 calc R . .
H16B H 0.0091 0.1216 1.0734 0.122 Uiso 1 1 calc R . .
H16C H -0.0999 0.1614 1.1090 0.122 Uiso 1 1 calc R . .
C17 C -0.1934(9) 0.0341(5) 0.9101(9) 0.083(3) Uani 1 1 d . . .
H17A H -0.2562 0.0294 0.9558 0.124 Uiso 1 1 calc R . .
H17B H -0.1026 0.0285 0.9676 0.124 Uiso 1 1 calc R . .
H17C H -0.2121 0.0028 0.8439 0.124 Uiso 1 1 calc R . .
C18 C -0.3763(7) 0.0737(4) 0.6311(8) 0.059(2) Uani 1 1 d . . .
H18A H -0.3451 0.0308 0.6495 0.088 Uiso 1 1 calc R . .
H18B H -0.3757 0.0852 0.5478 0.088 Uiso 1 1 calc R . .
H18C H -0.4669 0.0771 0.6338 0.088 Uiso 1 1 calc R . .
C19 C -0.3454(7) 0.2237(4) 0.6003(7) 0.0543(19) Uani 1 1 d . . .
H19A H -0.4156 0.2475 0.6178 0.081 Uiso 1 1 calc R . .
H19B H -0.3851 0.1964 0.5284 0.081 Uiso 1 1 calc R . .
H19C H -0.2832 0.2524 0.5816 0.081 Uiso 1 1 calc R . .
C20 C -0.1473(9) 0.2772(4) 0.8602(8) 0.066(2) Uani 1 1 d . . .
H20A H -0.1201 0.2954 0.7934 0.100 Uiso 1 1 calc R . .
H20B H -0.0737 0.2799 0.9392 0.100 Uiso 1 1 calc R . .
H20C H -0.2241 0.2998 0.8672 0.100 Uiso 1 1 calc R . .
B1 B -0.4328(14) -0.1226(5) 0.7667(12) 0.068(3) Uani 1 1 d . . .
O1 O -0.447(3) -0.0620(9) 0.766(2) 0.100(8) Uani 0.559(16) 1 d PU A 1
O2 O -0.306(2) -0.1278(13) 0.858(2) 0.133(7) Uani 0.559(16) 1 d PU A 1
O3 O -0.439(3) -0.1469(11) 0.6602(16) 0.147(8) Uani 0.559(16) 1 d PU A 1
O4 O -0.517(3) -0.1397(12) 0.825(3) 0.170(10) Uani 0.559(16) 1 d PU A 1
O1' O -0.452(4) -0.0671(16) 0.700(2) 0.106(11) Uani 0.441(16) 1 d PU A 2
O2' O -0.399(5) -0.1392(17) 0.880(3) 0.170(11) Uani 0.441(16) 1 d PU A 2
O3' O -0.313(3) -0.1507(12) 0.759(4) 0.131(9) Uani 0.441(16) 1 d PU A 2
O4' O -0.5333(19) -0.1638(9) 0.699(2) 0.095(6) Uani 0.441(16) 1 d PU A 2
Ir1 Ir 0.12552(2) 0.117624(12) 0.68973(2) 0.03044(9) Uani 1 1 d . . .
Ir2 Ir -0.07298(2) 0.139083(13) 0.75527(2) 0.03299(10) Uani 1 1 d . . .

loop_
_atom_site_aniso_label
_atom_site_aniso_U_11
_atom_site_aniso_U_22
_atom_site_aniso_U_33
_atom_site_aniso_U_23
_atom_site_aniso_U_13
_atom_site_aniso_U_12
C1 0.015(3) 0.049(4) 0.040(3) -0.003(3) 0.012(3) 0.001(2)
C2 0.018(3) 0.052(4) 0.044(3) 0.003(3) 0.016(3) 0.008(3)
C3 0.017(3) 0.050(4) 0.047(3) -0.005(3) 0.011(3) 0.007(3)
C4 0.027(3) 0.060(4) 0.037(3) -0.002(3) 0.017(3) 0.004(3)
C5 0.019(3) 0.061(4) 0.040(3) -0.005(3) 0.019(3) 0.000(3)
C6 0.049(5) 0.060(5) 0.074(5) 0.021(4) 0.036(4) 0.000(4)
C7 0.039(4) 0.080(6) 0.067(5) -0.034(4) 0.022(4) -0.020(4)
C8 0.043(4) 0.080(6) 0.046(4) 0.013(4) 0.015(3) 0.010(4)
C9 0.051(5) 0.048(5) 0.087(6) -0.013(4) 0.033(4) 0.000(4)
C10 0.045(5) 0.091(6) 0.040(4) -0.011(4) 0.018(3) 0.002(4)
C11 0.026(4) 0.086(6) 0.062(5) 0.015(4) 0.027(3) 0.015(4)
C12 0.025(3) 0.062(5) 0.043(4) 0.000(3) 0.019(3) 0.002(3)
C13 0.018(3) 0.054(4) 0.042(3) -0.004(3) 0.018(3) 0.004(3)
C14 0.037(4) 0.062(5) 0.050(4) -0.007(3) 0.023(3) 0.010(3)
C15 0.025(3) 0.099(6) 0.037(4) -0.002(4) 0.020(3) 0.007(4)
C16 0.065(6) 0.144(10) 0.036(4) -0.001(5) 0.019(4) 0.019(6)
C17 0.064(6) 0.088(7) 0.107(7) 0.047(6) 0.044(6) 0.007(5)
C18 0.037(4) 0.065(5) 0.080(5) -0.016(4) 0.026(4) -0.009(4)
C19 0.033(4) 0.071(5) 0.059(4) 0.012(4) 0.015(3) 0.015(3)
C20 0.068(6) 0.065(6) 0.076(6) -0.024(4) 0.037(5) -0.005(4)
B1 0.077(8) 0.055(7) 0.067(7) 0.004(5) 0.019(6) -0.005(5)
O1 0.103(13) 0.029(7) 0.17(2) -0.001(12) 0.049(18) 0.003(7)
O2 0.087(12) 0.180(18) 0.106(14) 0.030(13) -0.003(13) 0.027(14)
O3 0.19(2) 0.158(16) 0.075(10) -0.064(10) 0.019(12) 0.023(15)
O4 0.134(18) 0.216(18) 0.150(18) 0.079(15) 0.032(14) -0.081(15)
O1' 0.096(15) 0.089(17) 0.107(19) 0.056(16) -0.001(17) -0.019(13)
O2' 0.19(3) 0.23(2) 0.078(15) 0.026(15) 0.021(19) 0.00(2)
O3' 0.087(15) 0.141(17) 0.18(2) 0.008(17) 0.063(16) 0.037(13)
O4' 0.072(12) 0.085(11) 0.121(15) -0.016(10) 0.019(11) -0.046(9)
Ir1 0.02002(13) 0.04241(17) 0.03215(14) -0.00051(9) 0.01303(10) 0.00222(9)
Ir2 0.02061(14) 0.04875(18) 0.03351(15) 0.00055(10) 0.01420(11) 0.00365(9)

loop_
_atom_type_symbol
_atom_type_description
_atom_type_scat_dispersion_real
_atom_type_scat_dispersion_imag
_atom_type_scat_source
C C 0.0033 0.0016 'International Tables Vol C Tables 4.2.6.8 and 6.1.1.4'
H H 0.0000 0.0000 'International Tables Vol C Tables 4.2.6.8 and 6.1.1.4'
B B 0.0013 0.0007 'International Tables Vol C Tables 4.2.6.8 and 6.1.1.4'
O O 0.0106 0.0060 'International Tables Vol C Tables 4.2.6.8 and 6.1.1.4'
Ir Ir -1.4442 7.9887 'International Tables Vol C Tables 4.2.6.8 and 6.1.1.4'

loop_
_geom_angle_atom_site_label_1
_geom_angle_atom_site_label_2
_geom_angle_atom_site_label_3
_geom_angle
C5 C1 C2 108.9(6)
C5 C1 C7 126.9(7)
C2 C1 C7 124.2(6)
C5 C1 Ir1 71.3(3)
C2 C1 Ir1 70.6(3)
C7 C1 Ir1 126.4(5)
C3 C2 C1 107.3(5)
C3 C2 C8 126.4(7)
C1 C2 C8 126.1(6)
C3 C2 Ir1 71.3(3)
C1 C2 Ir1 70.6(3)
C8 C2 Ir1 126.9(5)
C4 C3 C2 108.5(6)
C4 C3 C9 126.8(6)
C2 C3 C9 124.7(6)
C4 C3 Ir1 71.2(4)
C2 C3 Ir1 70.2(3)
C9 C3 Ir1 126.5(5)
C3 C4 C5 107.4(6)
C3 C4 C10 125.8(7)
C5 C4 C10 126.5(7)
C3 C4 Ir1 70.6(3)
C5 C4 Ir1 70.1(3)
C10 C4 Ir1 128.5(5)
C1 C5 C4 107.9(6)
C1 C5 C6 127.6(7)
C4 C5 C6 124.3(6)
C1 C5 Ir1 70.8(4)
C4 C5 Ir1 71.1(4)
C6 C5 Ir1 128.0(5)
C5 C6 H6A 109.5
C5 C6 H6B 109.5
H6A C6 H6B 109.5
C5 C6 H6C 109.5
H6A C6 H6C 109.5
H6B C6 H6C 109.5
C1 C7 H7A 109.5
C1 C7 H7B 109.5
H7A C7 H7B 109.5
C1 C7 H7C 109.5
H7A C7 H7C 109.5
H7B C7 H7C 109.5
C2 C8 H8A 109.5
C2 C8 H8B 109.5
H8A C8 H8B 109.5
C2 C8 H8C 109.5
H8A C8 H8C 109.5
H8B C8 H8C 109.5
C3 C9 H9A 109.5
C3 C9 H9B 109.5
H9A C9 H9B 109.5
C3 C9 H9C 109.5
H9A C9 H9C 109.5
H9B C9 H9C 109.5
C4 C10 H10A 109.5
C4 C10 H10B 109.5
H10A C10 H10B 109.5
C4 C10 H10C 109.5
H10A C10 H10C 109.5
H10B C10 H10C 109.5
C12 C11 C15 107.5(7)
C12 C11 C17 127.5(8)
C15 C11 C17 125.0(8)
C12 C11 Ir2 70.6(4)
C15 C11 Ir2 68.9(4)
C17 C11 Ir2 124.6(6)
C11 C12 C13 108.7(7)
C11 C12 C18 124.7(8)
C13 C12 C18 126.4(6)
C11 C12 Ir2 72.0(4)
C13 C12 Ir2 71.0(4)
C18 C12 Ir2 127.5(5)
C14 C13 C12 109.0(6)
C14 C13 C19 124.4(7)
C12 C13 C19 126.3(6)
C14 C13 Ir2 72.0(4)
C12 C13 Ir2 70.8(4)
C19 C13 Ir2 127.4(4)
C13 C14 C15 107.9(7)
C13 C14 C20 126.9(7)
C15 C14 C20 125.2(7)
C13 C14 Ir2 70.5(4)
C15 C14 Ir2 69.0(4)
C20 C14 Ir2 126.5(5)
C14 C15 C11 106.7(6)
C14 C15 C16 128.0(9)
C11 C15 C16 125.1(8)
C14 C15 Ir2 72.2(4)
C11 C15 Ir2 71.7(4)
C16 C15 Ir2 125.5(5)
C15 C16 H16A 109.5
C15 C16 H16B 109.5
H16A C16 H16B 109.5
C15 C16 H16C 109.5
H16A C16 H16C 109.5
H16B C16 H16C 109.5
C11 C17 H17A 109.5
C11 C17 H17B 109.5
H17A C17 H17B 109.5
C11 C17 H17C 109.5
H17A C17 H17C 109.5
H17B C17 H17C 109.5
C12 C18 H18A 109.5
C12 C18 H18B 109.5
H18A C18 H18B 109.5
C12 C18 H18C 109.5
H18A C18 H18C 109.5
H18B C18 H18C 109.5
C13 C19 H19A 109.5
C13 C19 H19B 109.5
H19A C19 H19B 109.5
C13 C19 H19C 109.5
H19A C19 H19C 109.5
H19B C19 H19C 109.5
C14 C20 H20A 109.5
C14 C20 H20B 109.5
H20A C20 H20B 109.5
C14 C20 H20C 109.5
H20A C20 H20C 109.5
H20B C20 H20C 109.5
O2' B1 O3 138(2)
O2' B1 O1 106(2)
O3 B1 O1 115.0(17)
O2' B1 O4 55(2)
O3 B1 O4 121.3(19)
O1 B1 O4 100(2)
O2' B1 O1' 137(2)
O3 B1 O1' 83.3(18)
O1 B1 O1' 31.7(17)
O4 B1 O1' 121(2)
O2' B1 O4' 107(2)
O3 B1 O4' 56.2(14)
O1 B1 O4' 123.7(19)
O4 B1 O4' 65.4(16)
O1' B1 O4' 107.0(19)
O2' B1 O2 50(2)
O3 B1 O2 112.8(18)
O1 B1 O2 100(2)
O4 B1 O2 104.8(17)
O1' B1 O2 113(2)
O4' B1 O2 136.4(16)
O2' B1 O3' 89(2)
O3 B1 O3' 62.9(17)
O1 B1 O3' 121.2(19)
O4 B1 O3' 132.3(19)
O1' B1 O3' 107(2)
O4' B1 O3' 103.4(18)
O2 B1 O3' 49.9(14)
C2 Ir1 C1 38.7(2)
C2 Ir1 C5 64.5(2)
C1 Ir1 C5 37.9(2)
C2 Ir1 C3 38.5(2)
C1 Ir1 C3 64.2(2)
C5 Ir1 C3 64.4(3)
C2 Ir1 C4 64.4(2)
C1 Ir1 C4 64.1(2)
C5 Ir1 C4 38.8(3)
C3 Ir1 C4 38.2(2)
C2 Ir1 Ir2 142.97(16)
C1 Ir1 Ir2 144.34(17)
C5 Ir1 Ir2 147.50(19)
C3 Ir1 Ir2 145.94(18)
C4 Ir1 Ir2 148.74(17)
C15 Ir2 C12 64.6(3)
C15 Ir2 C13 64.2(2)
C12 Ir2 C13 38.3(2)
C15 Ir2 C11 39.4(3)
C12 Ir2 C11 37.4(3)
C13 Ir2 C11 63.4(3)
C15 Ir2 C14 38.7(3)
C12 Ir2 C14 63.7(3)
C13 Ir2 C14 37.5(2)
C11 Ir2 C14 64.2(3)
C15 Ir2 Ir1 143.83(18)
C12 Ir2 Ir1 146.77(18)
C13 Ir2 Ir1 148.45(16)
C11 Ir2 Ir1 144.6(2)
C14 Ir2 Ir1 146.9(2)

loop_
_geom_bond_atom_site_label_1
_geom_bond_atom_site_label_2
_geom_bond_distance
C1 C5 1.414(9)
C1 C2 1.441(9)
C1 C7 1.485(9)
C1 Ir1 2.172(6)
C2 C3 1.435(9)
C2 C8 1.485(9)
C2 Ir1 2.172(6)
C3 C4 1.432(9)
C3 C9 1.509(10)
C3 Ir1 2.186(6)
C4 C5 1.453(10)
C4 C10 1.494(9)
C4 Ir1 2.193(6)
C5 C6 1.484(10)
C5 Ir1 2.179(6)
C6 H6A 0.9600
C6 H6B 0.9600
C6 H6C 0.9600
C7 H7A 0.9600
C7 H7B 0.9600
C7 H7C 0.9600
C8 H8A 0.9600
C8 H8B 0.9600
C8 H8C 0.9600
C9 H9A 0.9600
C9 H9B 0.9600
C9 H9C 0.9600
C10 H10A 0.9600
C10 H10B 0.9600
C10 H10C 0.9600
C11 C12 1.408(10)
C11 C15 1.473(12)
C11 C17 1.505(11)
C11 Ir2 2.203(8)
C12 C13 1.433(10)
C12 C18 1.492(10)
C12 Ir2 2.185(7)
C13 C14 1.411(9)
C13 C19 1.499(9)
C13 Ir2 2.188(6)
C14 C15 1.449(11)
C14 C20 1.493(11)
C14 Ir2 2.206(7)
C15 C16 1.500(10)
C15 Ir2 2.164(6)
C16 H16A 0.9600
C16 H16B 0.9600
C16 H16C 0.9600
C17 H17A 0.9600
C17 H17B 0.9600
C17 H17C 0.9600
C18 H18A 0.9600
C18 H18B 0.9600
C18 H18C 0.9600
C19 H19A 0.9600
C19 H19B 0.9600
C19 H19C 0.9600
C20 H20A 0.9600
C20 H20B 0.9600
C20 H20C 0.9600
B1 O2' 1.24(3)
B1 O3 1.273(19)
B1 O1 1.28(2)
B1 O4 1.30(3)
B1 O1' 1.36(3)
B1 O4' 1.38(2)
B1 O2 1.38(2)
B1 O3' 1.42(3)
Ir1 Ir2 2.4590(3)

loop_
_geom_torsion_atom_site_label_1
_geom_torsion_atom_site_label_2
_geom_torsion_atom_site_label_3
_geom_torsion_atom_site_label_4
_geom_torsion
C5 C1 C2 C3 0.9(7)
C7 C1 C2 C3 -176.3(6)
Ir1 C1 C2 C3 62.3(4)
C5 C1 C2 C8 176.5(6)
C7 C1 C2 C8 -0.8(10)
Ir1 C1 C2 C8 -122.2(6)
C5 C1 C2 Ir1 -61.4(4)
C7 C1 C2 Ir1 121.4(6)
C1 C2 C3 C4 -0.6(7)
C8 C2 C3 C4 -176.2(6)
Ir1 C2 C3 C4 61.2(4)
C1 C2 C3 C9 176.9(6)
C8 C2 C3 C9 1.3(10)
Ir1 C2 C3 C9 -121.3(6)
C1 C2 C3 Ir1 -61.8(4)
C8 C2 C3 Ir1 122.6(6)
C2 C3 C4 C5 0.1(7)
C9 C3 C4 C5 -177.3(6)
Ir1 C3 C4 C5 60.7(4)
C2 C3 C4 C10 175.3(6)
C9 C3 C4 C10 -2.1(11)
Ir1 C3 C4 C10 -124.1(7)
C2 C3 C4 Ir1 -60.6(4)
C9 C3 C4 Ir1 122.0(7)
C2 C1 C5 C4 -0.8(7)
C7 C1 C5 C4 176.3(6)
Ir1 C1 C5 C4 -61.8(4)
C2 C1 C5 C6 -175.4(6)
C7 C1 C5 C6 1.7(11)
Ir1 C1 C5 C6 123.7(7)
C2 C1 C5 Ir1 60.9(4)
C7 C1 C5 Ir1 -121.9(7)
C3 C4 C5 C1 0.5(7)
C10 C4 C5 C1 -174.7(6)
Ir1 C4 C5 C1 61.5(4)
C3 C4 C5 C6 175.2(6)
C10 C4 C5 C6 0.1(11)
Ir1 C4 C5 C6 -123.7(6)
C3 C4 C5 Ir1 -61.1(4)
C10 C4 C5 Ir1 123.7(7)
C15 C11 C12 C13 -2.6(8)
C17 C11 C12 C13 178.9(7)
Ir2 C11 C12 C13 -61.8(4)
C15 C11 C12 C18 -177.3(6)
C17 C11 C12 C18 4.3(12)
Ir2 C11 C12 C18 123.5(7)
C15 C11 C12 Ir2 59.2(5)
C17 C11 C12 Ir2 -119.3(8)
C11 C12 C13 C14 0.2(7)
C18 C12 C13 C14 174.8(6)
Ir2 C12 C13 C14 -62.2(4)
C11 C12 C13 C19 -174.7(6)
C18 C12 C13 C19 -0.2(10)
Ir2 C12 C13 C19 122.9(6)
C11 C12 C13 Ir2 62.4(5)
C18 C12 C13 Ir2 -123.0(7)
C12 C13 C14 C15 2.3(7)
C19 C13 C14 C15 177.3(6)
Ir2 C13 C14 C15 -59.2(4)
C12 C13 C14 C20 -176.9(7)
C19 C13 C14 C20 -1.9(11)
Ir2 C13 C14 C20 121.6(7)
C12 C13 C14 Ir2 61.4(4)
C19 C13 C14 Ir2 -123.5(6)
C13 C14 C15 C11 -3.8(7)
C20 C14 C15 C11 175.4(7)
Ir2 C14 C15 C11 -63.9(5)
C13 C14 C15 C16 -178.4(7)
C20 C14 C15 C16 0.9(12)
Ir2 C14 C15 C16 121.5(7)
C13 C14 C15 Ir2 60.1(4)
C20 C14 C15 Ir2 -120.7(7)
C12 C11 C15 C14 4.0(8)
C17 C11 C15 C14 -177.5(7)
Ir2 C11 C15 C14 64.3(4)
C12 C11 C15 C16 178.7(7)
C17 C11 C15 C16 -2.8(12)
Ir2 C11 C15 C16 -121.0(7)
C12 C11 C15 Ir2 -60.3(5)
C17 C11 C15 Ir2 118.2(8)
C3 C2 Ir1 C1 -116.9(5)
C8 C2 Ir1 C1 121.1(8)
C3 C2 Ir1 C5 -80.2(4)
C1 C2 Ir1 C5 36.6(4)
C8 C2 Ir1 C5 157.8(7)
C1 C2 Ir1 C3 116.9(5)
C8 C2 Ir1 C3 -122.0(8)
C3 C2 Ir1 C4 -37.0(4)
C1 C2 Ir1 C4 79.9(4)
C8 C2 Ir1 C4 -159.0(7)
C3 C2 Ir1 Ir2 122.9(3)
C1 C2 Ir1 Ir2 -120.2(3)
C8 C2 Ir1 Ir2 0.9(8)
C5 C1 Ir1 C2 118.8(5)
C7 C1 Ir1 C2 -118.7(8)
C2 C1 Ir1 C5 -118.8(5)
C7 C1 Ir1 C5 122.5(8)
C5 C1 Ir1 C3 80.7(4)
C2 C1 Ir1 C3 -38.0(3)
C7 C1 Ir1 C3 -156.7(7)
C5 C1 Ir1 C4 38.1(4)
C2 C1 Ir1 C4 -80.6(4)
C7 C1 Ir1 C4 160.6(7)
C5 C1 Ir1 Ir2 -124.4(4)
C2 C1 Ir1 Ir2 116.8(4)
C7 C1 Ir1 Ir2 -1.9(8)
C1 C5 Ir1 C2 -37.4(4)
C4 C5 Ir1 C2 80.2(4)
C6 C5 Ir1 C2 -160.6(7)
C4 C5 Ir1 C1 117.6(6)
C6 C5 Ir1 C1 -123.2(8)
C1 C5 Ir1 C3 -80.2(4)
C4 C5 Ir1 C3 37.4(4)
C6 C5 Ir1 C3 156.5(7)
C1 C5 Ir1 C4 -117.6(6)
C6 C5 Ir1 C4 119.2(8)
C1 C5 Ir1 Ir2 116.5(4)
C4 C5 Ir1 Ir2 -125.9(4)
C6 C5 Ir1 Ir2 -6.8(8)
C4 C3 Ir1 C2 -118.5(6)
C9 C3 Ir1 C2 119.1(8)
C4 C3 Ir1 C1 -80.2(4)
C2 C3 Ir1 C1 38.3(4)
C9 C3 Ir1 C1 157.4(7)
C4 C3 Ir1 C5 -38.0(4)
C2 C3 Ir1 C5 80.6(4)
C9 C3 Ir1 C5 -160.3(7)
C2 C3 Ir1 C4 118.5(6)
C9 C3 Ir1 C4 -122.3(7)
C4 C3 Ir1 Ir2 126.0(4)
C2 C3 Ir1 Ir2 -115.4(4)
C9 C3 Ir1 Ir2 3.7(8)
C3 C4 Ir1 C2 37.3(4)
C5 C4 Ir1 C2 -80.5(4)
C10 C4 Ir1 C2 158.2(8)
C3 C4 Ir1 C1 80.5(4)
C5 C4 Ir1 C1 -37.2(4)
C10 C4 Ir1 C1 -158.6(8)
C3 C4 Ir1 C5 117.7(5)
C10 C4 Ir1 C5 -121.4(9)
C5 C4 Ir1 C3 -117.7(5)
C10 C4 Ir1 C3 120.9(9)
C3 C4 Ir1 Ir2 -119.2(4)
C5 C4 Ir1 Ir2 123.1(4)
C10 C4 Ir1 Ir2 1.7(10)
C14 C15 Ir2 C12 -78.8(4)
C11 C15 Ir2 C12 36.2(4)
C16 C15 Ir2 C12 156.8(9)
C14 C15 Ir2 C13 -36.2(4)
C11 C15 Ir2 C13 78.8(4)
C16 C15 Ir2 C13 -160.6(10)
C14 C15 Ir2 C11 -115.1(6)
C16 C15 Ir2 C11 120.6(10)
C11 C15 Ir2 C14 115.1(6)
C16 C15 Ir2 C14 -124.4(11)
C14 C15 Ir2 Ir1 124.3(4)
C11 C15 Ir2 Ir1 -120.7(4)
C16 C15 Ir2 Ir1 -0.1(11)
C11 C12 Ir2 C15 -38.1(5)
C13 C12 Ir2 C15 79.9(4)
C18 C12 Ir2 C15 -158.4(8)
C11 C12 Ir2 C13 -118.0(6)
C18 C12 Ir2 C13 121.7(8)
C13 C12 Ir2 C11 118.0(6)
C18 C12 Ir2 C11 -120.3(9)
C11 C12 Ir2 C14 -81.3(5)
C13 C12 Ir2 C14 36.7(4)
C18 C12 Ir2 C14 158.4(8)
C11 C12 Ir2 Ir1 116.9(5)
C13 C12 Ir2 Ir1 -125.2(4)
C18 C12 Ir2 Ir1 -3.4(9)
C14 C13 Ir2 C15 37.4(4)
C12 C13 Ir2 C15 -81.0(4)
C19 C13 Ir2 C15 157.4(7)
C14 C13 Ir2 C12 118.4(6)
C19 C13 Ir2 C12 -121.5(8)
C14 C13 Ir2 C11 81.6(5)
C12 C13 Ir2 C11 -36.9(4)
C19 C13 Ir2 C11 -158.4(7)
C12 C13 Ir2 C14 -118.4(6)
C19 C13 Ir2 C14 120.0(8)
C14 C13 Ir2 Ir1 -120.5(4)
C12 C13 Ir2 Ir1 121.1(4)
C19 C13 Ir2 Ir1 -0.5(8)
C12 C11 Ir2 C15 118.6(7)
C17 C11 Ir2 C15 -118.7(9)
C15 C11 Ir2 C12 -118.6(7)
C17 C11 Ir2 C12 122.7(10)
C12 C11 Ir2 C13 37.7(4)
C15 C11 Ir2 C13 -80.9(5)
C17 C11 Ir2 C13 160.4(8)
C12 C11 Ir2 C14 79.6(5)
C15 C11 Ir2 C14 -39.0(4)
C17 C11 Ir2 C14 -157.7(8)
C12 C11 Ir2 Ir1 -122.5(4)
C15 C11 Ir2 Ir1 118.9(4)
C17 C11 Ir2 Ir1 0.2(10)
C13 C14 Ir2 C15 -119.0(6)
C20 C14 Ir2 C15 118.9(8)
C13 C14 Ir2 C12 -37.4(4)
C15 C14 Ir2 C12 81.6(5)
C20 C14 Ir2 C12 -159.5(8)
C15 C14 Ir2 C13 119.0(6)
C20 C14 Ir2 C13 -122.1(9)
C13 C14 Ir2 C11 -79.3(4)
C15 C14 Ir2 C11 39.7(4)
C20 C14 Ir2 C11 158.6(8)
C13 C14 Ir2 Ir1 124.3(4)
C15 C14 Ir2 Ir1 -116.7(4)
C20 C14 Ir2 Ir1 2.2(9)
C2 Ir1 Ir2 C15 29.3(5)
C1 Ir1 Ir2 C15 -38.7(5)
C5 Ir1 Ir2 C15 -109.4(5)
C3 Ir1 Ir2 C15 98.2(5)
C4 Ir1 Ir2 C15 172.6(5)
C2 Ir1 Ir2 C12 -110.4(5)
C1 Ir1 Ir2 C12 -178.4(4)
C5 Ir1 Ir2 C12 110.9(5)
C3 Ir1 Ir2 C12 -41.5(4)
C4 Ir1 Ir2 C12 33.0(5)
C2 Ir1 Ir2 C13 174.3(4)
C1 Ir1 Ir2 C13 106.2(4)
C5 Ir1 Ir2 C13 35.5(5)
C3 Ir1 Ir2 C13 -116.9(4)
C4 Ir1 Ir2 C13 -42.4(5)
C2 Ir1 Ir2 C11 -41.1(5)
C1 Ir1 Ir2 C11 -109.1(5)
C5 Ir1 Ir2 C11 -179.8(5)
C3 Ir1 Ir2 C11 27.8(5)
C4 Ir1 Ir2 C11 102.2(5)
C2 Ir1 Ir2 C14 100.5(5)
C1 Ir1 Ir2 C14 32.4(5)
C5 Ir1 Ir2 C14 -38.3(5)
C3 Ir1 Ir2 C14 169.3(4)
C4 Ir1 Ir2 C14 -116.2(5)
